data_4104443
loop_
_publ_author_name
'Shi-Yao Yang'
'Pan\<ce Naumov'
'Shunichi Fukuzumi'

_publ_section_title
;
 Topochemical Limits for Solid-State Photoreactivity by Fine Tuning of the
 \p-\p Interactions
;
_journal_name_full 'Journal of the American Chemical Society'
_journal_page_first 7247
_journal_page_last 7249
_journal_paper_doi 10.1021/ja902094b
_journal_volume 131
_journal_year 2009
_chemical_formula_moiety 'C12 H10 O4, C4 H8 O2'
_chemical_formula_sum 'C16 H18 O6'
_chemical_formula_weight 306.30
_chemical_name_systematic
; 
 ? 
;
_space_group_IT_number 11
_symmetry_cell_setting monoclinic
_symmetry_space_group_name_Hall '-P 2yb'
_symmetry_space_group_name_H-M 'P 1 21/m 1'
_atom_sites_solution_hydrogens geom
_atom_sites_solution_primary direct
_atom_sites_solution_secondary difmap
_audit_creation_method SHELXL-97
_cell_angle_alpha 90.00
_cell_angle_beta 90.084(4)
_cell_angle_gamma 90.00
_cell_formula_units_Z 2
_cell_length_a 4.0165(2)
_cell_length_b 29.8961(12)
_cell_length_c 6.2402(3)
_cell_measurement_reflns_used 2478
_cell_measurement_temperature 173(2)
_cell_measurement_theta_max 29.0970
_cell_measurement_theta_min 2.7249
_cell_volume 749.31(6)
_computing_cell_refinement
;
CrysAlis RED, Oxford Diffraction Ltd., Version 1.171.31.8
;
_computing_data_collection
;
CrysAlis CCD, Oxford Diffraction Ltd., Version 1.171.31.8
;
_computing_data_reduction
;
CrysAlis RED, Oxford Diffraction Ltd., Version 1.171.31.8
;
_computing_molecular_graphics 'ORTEP-II (Johnson, 1976)'
_computing_publication_material 'SHELXL-97 (Sheldrick, 1997)'
_computing_structure_refinement 'SHELXL-97 (Sheldrick, 1997)'
_computing_structure_solution 'SHELXS-97 (Sheldrick, 1997)'
_diffrn_ambient_temperature 173(2)
_diffrn_detector_area_resol_mean 16.1903
_diffrn_measured_fraction_theta_full 0.998
_diffrn_measured_fraction_theta_max 0.898
_diffrn_measurement_device_type 'Gemini S Ultra CrysAlis CCD, Oxford'
_diffrn_measurement_method 'CrysAlis RED, Oxford Diffraction'
_diffrn_radiation_monochromator graphite
_diffrn_radiation_source 'fine-focus sealed tube'
_diffrn_radiation_type MoK\a
_diffrn_radiation_wavelength 0.71073
_diffrn_reflns_av_R_equivalents 0.0256
_diffrn_reflns_av_sigmaI/netI 0.0314
_diffrn_reflns_limit_h_max 5
_diffrn_reflns_limit_h_min -5
_diffrn_reflns_limit_k_max 37
_diffrn_reflns_limit_k_min -38
_diffrn_reflns_limit_l_max 8
_diffrn_reflns_limit_l_min -8
_diffrn_reflns_number 6539
_diffrn_reflns_theta_full 26.00
_diffrn_reflns_theta_max 29.08
_diffrn_reflns_theta_min 2.73
_diffrn_standards_decay_% 0
_diffrn_standards_interval_count 0
_diffrn_standards_interval_time 0
_diffrn_standards_number 0
_exptl_absorpt_coefficient_mu 0.104
_exptl_absorpt_correction_T_max 0.9815
_exptl_absorpt_correction_T_min 0.9645
_exptl_absorpt_correction_type multi-scan
_exptl_absorpt_process_details
;
CrysAlis RED, Oxford Diffraction Ltd., Version 1.171.31.8
empirical absorption correction using spherical harmonics,
 implemented in SCALE3 ABSPACK scaling algorithm.
;
_exptl_crystal_colour colorless
_exptl_crystal_density_diffrn 1.358
_exptl_crystal_description plate
_exptl_crystal_F_000 324
_exptl_crystal_size_max 0.35
_exptl_crystal_size_mid 0.32
_exptl_crystal_size_min 0.18
_refine_diff_density_max 0.152
_refine_diff_density_min -0.223
_refine_diff_density_rms 0.047
_refine_ls_extinction_method none
_refine_ls_goodness_of_fit_ref 0.958
_refine_ls_hydrogen_treatment refxyz
_refine_ls_matrix_type full
_refine_ls_number_parameters 141
_refine_ls_number_reflns 1846
_refine_ls_number_restraints 0
_refine_ls_restrained_S_all 0.958
_refine_ls_R_factor_all 0.0654
_refine_ls_R_factor_gt 0.0383
_refine_ls_shift/su_max 0.001
_refine_ls_shift/su_mean 0.000
_refine_ls_structure_factor_coef Fsqd
_refine_ls_weighting_details 'calc w=1/[\s^2^(Fo^2^)+(0.0537P)^2^+0.0000P] where P=(Fo^2^+2Fc^2^)/3'
_refine_ls_weighting_scheme calc
_refine_ls_wR_factor_gt 0.0849
_refine_ls_wR_factor_ref 0.0919
_reflns_number_gt 1274
_reflns_number_total 1846
_reflns_threshold_expression >2sigma(I)
_cod_data_source_file ja902094b_si_007.cif
_cod_data_source_block y
_cod_database_code 4104443

loop_
_symmetry_equiv_pos_as_xyz
'x, y, z'
'-x, y+1/2, -z'
'-x, -y, -z'
'x, -y-1/2, z'

loop_
_atom_site_label
_atom_site_type_symbol
_atom_site_fract_x
_atom_site_fract_y
_atom_site_fract_z
_atom_site_U_iso_or_equiv
_atom_site_adp_type
_atom_site_occupancy
_atom_site_symmetry_multiplicity
_atom_site_calc_flag
_atom_site_refinement_flags
O1 O 0.6531(3) 0.61673(3) 0.21945(15) 0.0436(3) Uani 1 1 d .
O2 O 0.4668(2) 0.58063(3) 0.50755(14) 0.0391(3) Uani 1 1 d .
O3 O 0.81833(19) 0.53743(3) 0.07077(12) 0.0282(2) Uani 1 1 d .
C1 C 0.2222(3) 0.70928(4) 0.78719(18) 0.0256(3) Uani 1 1 d .
C2 C 0.2977(4) 0.7500 0.6907(3) 0.0260(4) Uani 1 2 d S
C3 C 0.0646(3) 0.70975(4) 0.98639(19) 0.0301(3) Uani 1 1 d .
C4 C -0.0121(5) 0.7500 1.0847(3) 0.0327(4) Uani 1 2 d S
C5 C 0.3056(3) 0.66635(4) 0.6871(2) 0.0280(3) Uani 1 1 d .
C6 C 0.4392(3) 0.66012(4) 0.4970(2) 0.0309(3) Uani 1 1 d .
C7 C 0.5166(3) 0.61515(4) 0.41387(19) 0.0275(3) Uani 1 1 d .
C8 C 0.9539(3) 0.50557(4) 0.22025(19) 0.0282(3) Uani 1 1 d .
C9 C 1.0207(3) 0.53970(4) -0.11928(19) 0.0276(3) Uani 1 1 d .
H1 H 0.707(3) 0.5882(6) 0.175(2) 0.050(4) Uiso 1 1 d .
H2 H 0.421(5) 0.7500 0.552(3) 0.038(5) Uiso 1 2 d S
H3 H -0.007(3) 0.6801(4) 1.059(2) 0.039(4) Uiso 1 1 d .
H4 H -0.117(5) 0.7500 1.221(3) 0.042(6) Uiso 1 2 d S
H6 H 0.492(4) 0.6846(5) 0.398(3) 0.059(4) Uiso 1 1 d .
H7 H 0.267(3) 0.6411(5) 0.772(2) 0.045(4) Uiso 1 1 d .
H8A H 0.803(3) 0.5060(4) 0.3453(19) 0.026(3) Uiso 1 1 d .
H8B H 1.178(3) 0.5163(4) 0.266(2) 0.038(4) Uiso 1 1 d .
H9A H 0.904(3) 0.5601(5) -0.215(2) 0.034(3) Uiso 1 1 d .
H9B H 1.249(3) 0.5509(4) -0.083(2) 0.034(3) Uiso 1 1 d .

loop_
_atom_site_aniso_label
_atom_site_aniso_U_11
_atom_site_aniso_U_22
_atom_site_aniso_U_33
_atom_site_aniso_U_23
_atom_site_aniso_U_13
_atom_site_aniso_U_12
O1 0.0723(7) 0.0222(5) 0.0363(5) -0.0012(4) 0.0205(5) 0.0031(5)
O2 0.0574(6) 0.0217(4) 0.0381(5) 0.0020(4) 0.0130(5) 0.0004(4)
O3 0.0325(5) 0.0265(4) 0.0257(4) 0.0007(3) 0.0042(4) 0.0067(4)
C1 0.0274(6) 0.0229(6) 0.0265(6) 0.0006(5) 0.0001(5) -0.0009(5)
C2 0.0300(9) 0.0235(8) 0.0246(9) 0.000 0.0061(7) 0.000
C3 0.0346(7) 0.0260(6) 0.0296(7) 0.0039(5) 0.0051(5) -0.0025(5)
C4 0.0398(10) 0.0326(10) 0.0259(9) 0.000 0.0084(8) 0.000
C5 0.0333(6) 0.0191(6) 0.0315(7) 0.0029(5) 0.0022(5) -0.0022(5)
C6 0.0412(7) 0.0203(6) 0.0311(7) 0.0004(5) 0.0051(6) -0.0007(5)
C7 0.0318(6) 0.0223(6) 0.0285(6) 0.0001(5) 0.0016(5) 0.0004(5)
C8 0.0307(6) 0.0329(7) 0.0212(6) 0.0023(5) 0.0018(5) 0.0036(5)
C9 0.0305(6) 0.0261(6) 0.0262(6) 0.0059(5) 0.0025(5) 0.0018(5)

loop_
_atom_type_symbol
_atom_type_description
_atom_type_scat_dispersion_real
_atom_type_scat_dispersion_imag
_atom_type_scat_source
C C 0.0033 0.0016 'International Tables Vol C Tables 4.2.6.8 and 6.1.1.4'
H H 0.0000 0.0000 'International Tables Vol C Tables 4.2.6.8 and 6.1.1.4'
O O 0.0106 0.0060 'International Tables Vol C Tables 4.2.6.8 and 6.1.1.4'

loop_
_geom_angle_atom_site_label_1
_geom_angle_atom_site_label_2
_geom_angle_atom_site_label_3
_geom_angle
_geom_angle_site_symmetry_1
_geom_angle_site_symmetry_3
C7 O1 H1 109.8(9) . .
C8 O3 C9 110.57(9) . .
C2 C1 C3 118.42(12) . .
C2 C1 C5 122.09(11) . .
C3 C1 C5 119.50(11) . .
C1 C2 C1 122.01(16) 4_575 .
C1 C2 H2 118.95(9) 4_575 .
C1 C2 H2 118.95(9) . .
C4 C3 C1 120.29(12) . .
C4 C3 H3 119.2(8) . .
C1 C3 H3 120.4(8) . .
C3 C4 C3 120.57(17) 4_575 .
C3 C4 H4 119.71(9) 4_575 .
C3 C4 H4 119.71(9) . .
C6 C5 C1 126.98(11) . .
C6 C5 H7 117.9(9) . .
C1 C5 H7 115.1(9) . .
C5 C6 C7 122.18(11) . .
C5 C6 H6 123.5(9) . .
C7 C6 H6 114.3(9) . .
O2 C7 O1 122.79(11) . .
O2 C7 C6 125.18(12) . .
O1 C7 C6 112.03(10) . .
O3 C8 C9 110.58(9) . 3_765
O3 C8 H8A 105.8(7) . .
C9 C8 H8A 112.7(7) 3_765 .
O3 C8 H8B 108.2(8) . .
C9 C8 H8B 110.3(8) 3_765 .
H8A C8 H8B 109.1(10) . .
O3 C9 C8 110.07(10) . 3_765
O3 C9 H9A 105.3(8) . .
C8 C9 H9A 109.9(8) 3_765 .
O3 C9 H9B 110.4(7) . .
C8 C9 H9B 109.5(8) 3_765 .
H9A C9 H9B 111.6(11) . .

loop_
_geom_bond_atom_site_label_1
_geom_bond_atom_site_label_2
_geom_bond_distance
_geom_bond_site_symmetry_2
O1 C7 1.3329(15) .
O1 H1 0.923(17) .
O2 C7 1.2030(14) .
O3 C8 1.4396(14) .
O3 C9 1.4403(14) .
C1 C2 1.3918(14) .
C1 C3 1.3960(17) .
C1 C5 1.4664(16) .
C2 C1 1.3918(14) 4_575
C2 H2 1.00(2) .
C3 C4 1.3854(15) .
C3 H3 1.036(13) .
C4 C3 1.3854(15) 4_575
C4 H4 0.95(2) .
C5 C6 1.3160(17) .
C5 H7 0.937(15) .
C6 C7 1.4744(15) .
C6 H6 0.984(16) .
C8 C9 1.4963(17) 3_765
C8 H8A 0.989(13) .
C8 H8B 0.997(13) .
C9 C8 1.4963(17) 3_765
C9 H9A 0.973(13) .
C9 H9B 0.999(12) .

loop_
_geom_hbond_atom_site_label_D
_geom_hbond_atom_site_label_H
_geom_hbond_atom_site_label_A
_geom_hbond_distance_DH
_geom_hbond_distance_HA
_geom_hbond_distance_DA
_geom_hbond_angle_DHA
O1 H1 O3 0.923(17) 1.711(17) 2.6312(12) 174.8(14)

loop_
_geom_torsion_atom_site_label_1
_geom_torsion_atom_site_label_2
_geom_torsion_atom_site_label_3
_geom_torsion_atom_site_label_4
_geom_torsion
_geom_torsion_site_symmetry_4
C3 C1 C2 C1 0.3(2) 4_575
C5 C1 C2 C1 -179.17(10) 4_575
C2 C1 C3 C4 -0.3(2) .
C5 C1 C3 C4 179.15(13) .
C1 C3 C4 C3 0.4(3) 4_575
C2 C1 C5 C6 -3.9(2) .
C3 C1 C5 C6 176.63(12) .
C1 C5 C6 C7 179.14(11) .
C5 C6 C7 O2 0.1(2) .
C5 C6 C7 O1 -179.43(11) .
C9 O3 C8 C9 -57.83(14) 3_765
C8 O3 C9 C8 57.53(13) 3_765
